data_4088140
loop_
_publ_author_name
'Lyubov, Dmitry M.'
'Cherkasov, Anton V.'
'Fukin, Georgy K.'
'Trifonov, Alexander A.'

_publ_section_title
;
 Selective Intermolecular C--H Bond Activation: A Straightforward
 Synthetic Approach to Heteroalkyl Yttrium Complexes Containing a
 Bis(pyrazolyl)methyl Ligand
;
_journal_issue 2
_journal_name_full Organometallics
_journal_page_first 126
_journal_paper_doi 10.1021/acs.organomet.5b00883
_journal_volume 35
_journal_year 2016
_chemical_formula_moiety 'C50 H83 N6 Si Y'
_chemical_formula_sum 'C50 H83 N6 Si Y'
_chemical_formula_weight 885.22
_space_group_crystal_system monoclinic
_space_group_IT_number 14
_space_group_name_Hall '-P 2ybc'
_space_group_name_H-M_alt 'P 1 21/c 1'
_atom_sites_solution_hydrogens mixed
_atom_sites_solution_primary direct
_atom_sites_solution_secondary difmap
_audit_creation_method SHELXL-2014/7
_cell_angle_alpha 90
_cell_angle_beta 105.8050(10)
_cell_angle_gamma 90
_cell_formula_units_Z 4
_cell_length_a 18.1649(9)
_cell_length_b 15.8121(8)
_cell_length_c 18.5251(9)
_cell_measurement_reflns_used 8129
_cell_measurement_temperature 100(2)
_cell_measurement_theta_max 26.75
_cell_measurement_theta_min 2.25
_cell_volume 5119.7(4)
_computing_cell_refinement 'Bruker SMART'
_computing_data_collection 'Bruker SMART'
_computing_data_reduction 'Bruker SAINT'
_computing_molecular_graphics 'Bruker SHELXTL'
_computing_publication_material 'Bruker SHELXTL'
_computing_structure_refinement 'SHELXL-2014/7 (Sheldrick, 2014)'
_computing_structure_solution 'SHELXS-97 (Sheldrick, 1990)'
_diffrn_ambient_temperature 100(2)
_diffrn_measured_fraction_theta_full 0.998
_diffrn_measured_fraction_theta_max 0.998
_diffrn_measurement_device_type 'Bruker Smart Apex (CCD)'
_diffrn_measurement_method '\w scans'
_diffrn_radiation_source 'fine-focus sealed tube'
_diffrn_radiation_type MoK\a
_diffrn_radiation_wavelength 0.71073
_diffrn_reflns_av_R_equivalents 0.0437
_diffrn_reflns_av_unetI/netI 0.0403
_diffrn_reflns_Laue_measured_fraction_full 0.998
_diffrn_reflns_Laue_measured_fraction_max 0.998
_diffrn_reflns_limit_h_max 22
_diffrn_reflns_limit_h_min -22
_diffrn_reflns_limit_k_max 19
_diffrn_reflns_limit_k_min -19
_diffrn_reflns_limit_l_max 22
_diffrn_reflns_limit_l_min -22
_diffrn_reflns_number 43171
_diffrn_reflns_point_group_measured_fraction_full 0.998
_diffrn_reflns_point_group_measured_fraction_max 0.998
_diffrn_reflns_theta_full 25.242
_diffrn_reflns_theta_max 25.999
_diffrn_reflns_theta_min 1.165
_exptl_absorpt_coefficient_mu 1.200
_exptl_absorpt_correction_T_max 0.7460
_exptl_absorpt_correction_T_min 0.6508
_exptl_absorpt_correction_type multi-scan
_exptl_absorpt_process_details 'SADABS 2008/1'
_exptl_crystal_colour colorless
_exptl_crystal_density_diffrn 1.148
_exptl_crystal_description prism
_exptl_crystal_F_000 1912
_exptl_crystal_size_max 0.370
_exptl_crystal_size_mid 0.320
_exptl_crystal_size_min 0.320
_refine_diff_density_max 1.427
_refine_diff_density_min -0.550
_refine_diff_density_rms 0.080
_refine_ls_extinction_method none
_refine_ls_goodness_of_fit_ref 1.073
_refine_ls_hydrogen_treatment mixed
_refine_ls_matrix_type full
_refine_ls_number_parameters 591
_refine_ls_number_reflns 10048
_refine_ls_number_restraints 56
_refine_ls_restrained_S_all 1.088
_refine_ls_R_factor_all 0.0864
_refine_ls_R_factor_gt 0.0557
_refine_ls_shift/su_max 0.001
_refine_ls_shift/su_mean 0.000
_refine_ls_structure_factor_coef Fsqd
_refine_ls_weighting_details 'w=1/[\s^2^(Fo^2^)+(0.1108P)^2^] where P=(Fo^2^+2Fc^2^)/3'
_refine_ls_weighting_scheme calc
_refine_ls_wR_factor_gt 0.1545
_refine_ls_wR_factor_ref 0.1688
_reflns_Friedel_coverage 0.000
_reflns_number_gt 7237
_reflns_number_total 10048
_reflns_threshold_expression 'I > 2\s(I)'
_cod_data_source_file om5b00883_si_002.cif
_cod_data_source_block yamsinn
_cod_original_sg_symbol_H-M 'P 21/c'
_cod_database_code 4088140
_shelx_shelxl_version_number 2014/7
_shelx_space_group_comment
;
The symmetry employed for this shelxl refinement is uniquely defined
by the following loop, which should always be used as a source of
symmetry information in preference to the above space-group names.
They are only intended as comments.
;
_shelx_estimated_absorpt_t_min 0.665
_shelx_estimated_absorpt_t_max 0.700

loop_
_space_group_symop_operation_xyz
'x, y, z'
'-x, y+1/2, -z+1/2'
'-x, -y, -z'
'x, -y-1/2, z-1/2'

loop_
_atom_site_label
_atom_site_type_symbol
_atom_site_fract_x
_atom_site_fract_y
_atom_site_fract_z
_atom_site_U_iso_or_equiv
_atom_site_adp_type
_atom_site_occupancy
_atom_site_site_symmetry_order
_atom_site_calc_flag
_atom_site_refinement_flags_posn
_atom_site_refinement_flags_adp
_atom_site_refinement_flags_occupancy
_atom_site_disorder_assembly
_atom_site_disorder_group
Y1 Y 0.25734(2) 0.46266(2) 0.78574(2) 0.02994(7) Uani 1 1 d . . . . .
N1 N 0.25899(11) 0.32372(12) 0.83011(11) 0.0267(5) Uani 1 1 d . . . . .
N2 N 0.14822(11) 0.37679(13) 0.76516(12) 0.0312(5) Uani 1 1 d . . . . .
N3 N 0.19155(13) 0.59903(15) 0.76536(13) 0.0426(6) Uani 1 1 d . . . . .
N4 N 0.21429(12) 0.62828(14) 0.83800(13) 0.0360(6) Uani 1 1 d . . . . .
N5 N 0.34127(12) 0.57946(13) 0.90584(12) 0.0319(5) Uani 1 1 d . . . . .
N6 N 0.37409(12) 0.52847(14) 0.86298(12) 0.0359(6) Uani 1 1 d . . . . .
C1 C 0.18401(14) 0.30822(15) 0.80093(13) 0.0269(6) Uani 1 1 d D . . . .
C2 C 0.14778(19) 0.21847(19) 0.79778(19) 0.0283(8) Uani 0.744(3) 1 d D . P A 1
C3 C 0.06056(19) 0.2187(2) 0.7666(2) 0.0347(8) Uani 0.744(3) 1 d D . P A 1
H3A H 0.0381 0.2554 0.7976 0.052 Uiso 0.744(3) 1 calc R U P A 1
H3B H 0.0411 0.1610 0.7672 0.052 Uiso 0.744(3) 1 calc R U P A 1
H3C H 0.0467 0.2399 0.7149 0.052 Uiso 0.744(3) 1 calc R U P A 1
C4 C 0.1643(2) 0.1781(2) 0.8754(2) 0.0439(10) Uani 0.744(3) 1 d D . P A 1
H4A H 0.1487 0.2168 0.9098 0.066 Uiso 0.744(3) 1 calc R U P A 1
H4B H 0.2192 0.1665 0.8942 0.066 Uiso 0.744(3) 1 calc R U P A 1
H4C H 0.1357 0.1251 0.8720 0.066 Uiso 0.744(3) 1 calc R U P A 1
C5 C 0.1821(2) 0.1624(2) 0.7484(2) 0.0436(10) Uani 0.744(3) 1 d D . P A 1
H5A H 0.1555 0.1079 0.7406 0.065 Uiso 0.744(3) 1 calc R U P A 1
H5B H 0.2365 0.1532 0.7731 0.065 Uiso 0.744(3) 1 calc R U P A 1
H5C H 0.1765 0.1901 0.6999 0.065 Uiso 0.744(3) 1 calc R U P A 1
C2' C 0.1423(4) 0.2256(4) 0.8150(4) 0.0283(8) Uani 0.256(3) 1 d D . P A 2
C3' C 0.1955(5) 0.1560(5) 0.8578(6) 0.0347(8) Uani 0.256(3) 1 d D . P A 2
H3'A H 0.1663 0.1036 0.8565 0.052 Uiso 0.256(3) 1 calc R U P A 2
H3'B H 0.2171 0.1736 0.9100 0.052 Uiso 0.256(3) 1 calc R U P A 2
H3'C H 0.2370 0.1463 0.8343 0.052 Uiso 0.256(3) 1 calc R U P A 2
C4' C 0.1071(7) 0.1897(6) 0.7367(4) 0.0439(10) Uani 0.256(3) 1 d D . P A 2
H4'A H 0.0783 0.1382 0.7406 0.066 Uiso 0.256(3) 1 calc R U P A 2
H4'B H 0.1478 0.1762 0.7131 0.066 Uiso 0.256(3) 1 calc R U P A 2
H4'C H 0.0725 0.2316 0.7062 0.066 Uiso 0.256(3) 1 calc R U P A 2
C5' C 0.0797(5) 0.2391(7) 0.8550(5) 0.0436(10) Uani 0.256(3) 1 d D . P A 2
H5'A H 0.0716 0.1864 0.8797 0.065 Uiso 0.256(3) 1 calc R U P A 2
H5'B H 0.0320 0.2556 0.8183 0.065 Uiso 0.256(3) 1 calc R U P A 2
H5'C H 0.0955 0.2838 0.8927 0.065 Uiso 0.256(3) 1 calc R U P A 2
C6 C 0.31598(14) 0.27191(15) 0.87887(13) 0.0288(6) Uani 1 1 d . . . . .
C7 C 0.32346(14) 0.27203(17) 0.95660(14) 0.0333(6) Uani 1 1 d . . . . .
C8 C 0.38263(17) 0.2260(2) 1.00377(16) 0.0460(8) Uani 1 1 d . . . . .
H8A H 0.3875 0.2250 1.0561 0.055 Uiso 1 1 calc R U . . .
C9 C 0.43454(17) 0.1817(2) 0.97577(17) 0.0507(9) Uani 1 1 d . . . . .
H9A H 0.4744 0.1501 1.0085 0.061 Uiso 1 1 calc R U . . .
C10 C 0.42785(16) 0.18378(19) 0.90048(16) 0.0435(8) Uani 1 1 d . . . . .
H10A H 0.4639 0.1538 0.8816 0.052 Uiso 1 1 calc R U . . .
C11 C 0.36978(14) 0.22857(17) 0.85072(14) 0.0333(6) Uani 1 1 d . . . . .
C12 C 0.27173(15) 0.32475(19) 0.99066(14) 0.0384(7) Uani 1 1 d . . . . .
H12A H 0.2255 0.3403 0.9495 0.046 Uiso 1 1 calc R U . . .
C13 C 0.24449(17) 0.2786(2) 1.05117(16) 0.0484(8) Uani 1 1 d . . . . .
H13A H 0.2240 0.2231 1.0323 0.073 Uiso 1 1 calc R U . . .
H13B H 0.2044 0.3119 1.0641 0.073 Uiso 1 1 calc R U . . .
H13C H 0.2876 0.2712 1.0959 0.073 Uiso 1 1 calc R U . . .
C14 C 0.31278(17) 0.40623(19) 1.02201(16) 0.0457(8) Uani 1 1 d . . . . .
H14A H 0.3305 0.4348 0.9829 0.069 Uiso 1 1 calc R U . . .
H14B H 0.3568 0.3930 1.0646 0.069 Uiso 1 1 calc R U . . .
H14C H 0.2775 0.4434 1.0388 0.069 Uiso 1 1 calc R U . . .
C15 C 0.36869(17) 0.23130(19) 0.76880(16) 0.0464(8) Uani 1 1 d D . . . .
H15A H 0.3175 0.2514 0.7382 0.056 Uiso 0.688(5) 1 calc R U P B 1
H15B H 0.3255 0.2689 0.7423 0.056 Uiso 0.312(5) 1 calc R U P B 2
C16 C 0.3891(3) 0.1464(3) 0.7354(3) 0.0679(16) Uani 0.688(5) 1 d D . P B 1
H16A H 0.4383 0.1254 0.7666 0.102 Uiso 0.688(5) 1 calc R U P B 1
H16B H 0.3928 0.1562 0.6842 0.102 Uiso 0.688(5) 1 calc R U P B 1
H16C H 0.3491 0.1045 0.7344 0.102 Uiso 0.688(5) 1 calc R U P B 1
C17 C 0.4300(3) 0.2953(4) 0.7629(3) 0.078(2) Uani 0.688(5) 1 d D . P B 1
H17A H 0.4196 0.3498 0.7834 0.118 Uiso 0.688(5) 1 calc R U P B 1
H17B H 0.4292 0.3024 0.7101 0.118 Uiso 0.688(5) 1 calc R U P B 1
H17C H 0.4804 0.2748 0.7914 0.118 Uiso 0.688(5) 1 calc R U P B 1
C16' C 0.3473(5) 0.1387(4) 0.7413(6) 0.0679(16) Uani 0.312(5) 1 d D . P B 2
H16D H 0.2964 0.1248 0.7466 0.102 Uiso 0.312(5) 1 calc R U P B 2
H16E H 0.3850 0.0994 0.7716 0.102 Uiso 0.312(5) 1 calc R U P B 2
H16F H 0.3470 0.1337 0.6885 0.102 Uiso 0.312(5) 1 calc R U P B 2
C17' C 0.4385(4) 0.2583(7) 0.7464(6) 0.078(2) Uani 0.312(5) 1 d D . P B 2
H17D H 0.4340 0.3181 0.7322 0.118 Uiso 0.312(5) 1 calc R U P B 2
H17E H 0.4432 0.2242 0.7037 0.118 Uiso 0.312(5) 1 calc R U P B 2
H17F H 0.4839 0.2500 0.7887 0.118 Uiso 0.312(5) 1 calc R U P B 2
C18 C 0.06945(14) 0.39484(15) 0.73382(15) 0.0328(6) Uani 1 1 d . . . . .
C19 C 0.03565(14) 0.38613(15) 0.65555(14) 0.0315(6) Uani 1 1 d . . . . .
C20 C -0.03993(15) 0.41206(16) 0.62622(16) 0.0368(7) Uani 1 1 d . . . . .
H20A H -0.0630 0.4067 0.5739 0.044 Uiso 1 1 calc R U . . .
C21 C -0.08208(16) 0.44530(17) 0.67114(17) 0.0400(7) Uani 1 1 d . . . . .
H21A H -0.1341 0.4607 0.6503 0.048 Uiso 1 1 calc R U . . .
C22 C -0.04755(17) 0.45580(17) 0.74688(17) 0.0428(7) Uani 1 1 d . . . . .
H22A H -0.0763 0.4794 0.7777 0.051 Uiso 1 1 calc R U . . .
C23 C 0.02778(16) 0.43286(17) 0.77904(16) 0.0386(7) Uani 1 1 d . . . . .
C24 C 0.07916(15) 0.35057(17) 0.60296(15) 0.0360(7) Uani 1 1 d . . . . .
H24A H 0.1305 0.3314 0.6339 0.043 Uiso 1 1 calc R U . . .
C25 C 0.03795(17) 0.2743(2) 0.55779(17) 0.0474(8) Uani 1 1 d . . . . .
H25A H 0.0306 0.2303 0.5924 0.071 Uiso 1 1 calc R U . . .
H25B H 0.0690 0.2518 0.5264 0.071 Uiso 1 1 calc R U . . .
H25C H -0.0119 0.2923 0.5258 0.071 Uiso 1 1 calc R U . . .
C26 C 0.0911(2) 0.4182(2) 0.5487(2) 0.0638(10) Uani 1 1 d . . . . .
H26A H 0.1129 0.4690 0.5768 0.096 Uiso 1 1 calc R U . . .
H26B H 0.0418 0.4323 0.5133 0.096 Uiso 1 1 calc R U . . .
H26C H 0.1262 0.3969 0.5210 0.096 Uiso 1 1 calc R U . . .
C27 C 0.06461(19) 0.45217(18) 0.86174(16) 0.0464(8) Uani 1 1 d D . . . .
H27A H 0.1208 0.4470 0.8675 0.056 Uiso 0.697(7) 1 calc R U P C 1
H27B H 0.1192 0.4334 0.8792 0.056 Uiso 0.303(7) 1 calc R U P C 2
C28 C 0.05367(18) 0.54376(16) 0.87996(18) 0.0478(8) Uani 1 1 d D . . . .
H28A H 0.0878 0.5575 0.9294 0.072 Uiso 1 1 calc R U . . .
H28B H 0.0004 0.5529 0.8804 0.072 Uiso 1 1 calc R U . . .
H28C H 0.0657 0.5802 0.8419 0.072 Uiso 1 1 calc R U . . .
C29 C 0.0489(4) 0.3882(3) 0.9149(2) 0.0686(18) Uani 0.697(7) 1 d D . P C 1
H29A H 0.0582 0.3313 0.8982 0.103 Uiso 0.697(7) 1 calc R U P C 1
H29B H -0.0046 0.3928 0.9161 0.103 Uiso 0.697(7) 1 calc R U P C 1
H29C H 0.0826 0.3983 0.9652 0.103 Uiso 0.697(7) 1 calc R U P C 1
C29' C 0.0137(5) 0.4133(3) 0.9079(5) 0.0686(18) Uani 0.303(7) 1 d D . P C 2
H29D H -0.0352 0.4436 0.8968 0.103 Uiso 0.303(7) 1 calc R U P C 2
H29E H 0.0397 0.4182 0.9616 0.103 Uiso 0.303(7) 1 calc R U P C 2
H29F H 0.0044 0.3535 0.8947 0.103 Uiso 0.303(7) 1 calc R U P C 2
C30 C 0.29202(19) 0.45717(18) 0.67093(18) 0.0503(8) Uani 1 1 d D . . . .
H30A H 0.3292 0.4101 0.6774 0.060 Uiso 0.463(3) 1 calc R U P D 1
H30B H 0.2454 0.4374 0.6333 0.060 Uiso 0.463(3) 1 calc R U P D 1
H30C H 0.3248 0.4062 0.6774 0.060 Uiso 0.537(3) 1 calc R U P D 2
H30D H 0.2435 0.4404 0.6343 0.060 Uiso 0.537(3) 1 calc R U P D 2
Si1 Si 0.33075(13) 0.53936(13) 0.62357(12) 0.0423(3) Uani 0.463(3) 1 d D . P D 1
C31 C 0.3507(6) 0.6406(4) 0.6788(5) 0.0643(15) Uani 0.463(3) 1 d D . P D 1
H31A H 0.3030 0.6626 0.6865 0.096 Uiso 0.463(3) 1 calc R U P D 1
H31B H 0.3723 0.6823 0.6511 0.096 Uiso 0.463(3) 1 calc R U P D 1
H31C H 0.3874 0.6297 0.7276 0.096 Uiso 0.463(3) 1 calc R U P D 1
C32 C 0.4202(4) 0.5122(5) 0.5955(4) 0.0607(15) Uani 0.463(3) 1 d D . P D 1
H32A H 0.4115 0.4607 0.5649 0.091 Uiso 0.463(3) 1 calc R U P D 1
H32B H 0.4625 0.5029 0.6406 0.091 Uiso 0.463(3) 1 calc R U P D 1
H32C H 0.4330 0.5589 0.5663 0.091 Uiso 0.463(3) 1 calc R U P D 1
C33 C 0.2535(5) 0.5581(6) 0.5346(4) 0.0755(19) Uani 0.463(3) 1 d D . P D 1
H33A H 0.2463 0.5070 0.5035 0.113 Uiso 0.463(3) 1 calc R U P D 1
H33B H 0.2683 0.6052 0.5070 0.113 Uiso 0.463(3) 1 calc R U P D 1
H33C H 0.2057 0.5720 0.5466 0.113 Uiso 0.463(3) 1 calc R U P D 1
Si1' Si 0.33549(11) 0.52648(11) 0.61594(10) 0.0423(3) Uani 0.537(3) 1 d D . P D 2
C31' C 0.3457(5) 0.6374(3) 0.6542(4) 0.0643(15) Uani 0.537(3) 1 d D . P D 2
H31D H 0.3719 0.6361 0.7079 0.096 Uiso 0.537(3) 1 calc R U P D 2
H31E H 0.2949 0.6627 0.6466 0.096 Uiso 0.537(3) 1 calc R U P D 2
H31F H 0.3755 0.6713 0.6280 0.096 Uiso 0.537(3) 1 calc R U P D 2
C32' C 0.4367(3) 0.4877(5) 0.6284(4) 0.0607(15) Uani 0.537(3) 1 d D . P D 2
H32D H 0.4355 0.4306 0.6075 0.091 Uiso 0.537(3) 1 calc R U P D 2
H32E H 0.4638 0.4865 0.6820 0.091 Uiso 0.537(3) 1 calc R U P D 2
H32F H 0.4633 0.5259 0.6023 0.091 Uiso 0.537(3) 1 calc R U P D 2
C33' C 0.2920(5) 0.5340(5) 0.5118(3) 0.0755(19) Uani 0.537(3) 1 d D . P D 2
H33D H 0.2888 0.4773 0.4896 0.113 Uiso 0.537(3) 1 calc R U P D 2
H33E H 0.3239 0.5702 0.4898 0.113 Uiso 0.537(3) 1 calc R U P D 2
H33F H 0.2405 0.5582 0.5017 0.113 Uiso 0.537(3) 1 calc R U P D 2
C34 C 0.14501(17) 0.6591(2) 0.72593(19) 0.0512(9) Uani 1 1 d . . . . .
C35 C 0.13706(17) 0.72455(19) 0.77266(19) 0.0505(9) Uani 1 1 d . . . . .
H35A H 0.1071 0.7742 0.7586 0.061 Uiso 1 1 calc R U . . .
C36 C 0.18152(15) 0.70358(18) 0.84448(18) 0.0435(8) Uani 1 1 d . . . . .
C37 C 0.25873(14) 0.56682(17) 0.89101(15) 0.0334(6) Uani 1 1 d . . . . .
H37A H 0.2453(15) 0.5742(18) 0.9366(15) 0.040(8) Uiso 1 1 d . . . . .
C38 C 0.39597(15) 0.62364(18) 0.95644(16) 0.0406(7) Uani 1 1 d . . . . .
C39 C 0.46456(17) 0.6000(2) 0.94598(17) 0.0500(8) Uani 1 1 d . . . . .
H39A H 0.5136 0.6197 0.9735 0.060 Uiso 1 1 calc R U . . .
C40 C 0.44931(16) 0.5416(2) 0.88730(17) 0.0474(8) Uani 1 1 d . . . . .
C41 C 0.1071(3) 0.6472(3) 0.6442(2) 0.0843(14) Uani 1 1 d . . . . .
H41A H 0.1460 0.6347 0.6180 0.126 Uiso 1 1 calc R U . . .
H41B H 0.0798 0.6990 0.6236 0.126 Uiso 1 1 calc R U . . .
H41C H 0.0708 0.6001 0.6375 0.126 Uiso 1 1 calc R U . . .
C42 C 0.1923(2) 0.7482(2) 0.9164(2) 0.0640(10) Uani 1 1 d . . . . .
H42A H 0.2027 0.7070 0.9574 0.096 Uiso 1 1 calc R U . . .
H42B H 0.1459 0.7800 0.9158 0.096 Uiso 1 1 calc R U . . .
H42C H 0.2356 0.7873 0.9238 0.096 Uiso 1 1 calc R U . . .
C43 C 0.37855(19) 0.6822(2) 1.0129(2) 0.0599(10) Uani 1 1 d . . . . .
H43A H 0.3428 0.6548 1.0368 0.090 Uiso 1 1 calc R U . . .
H43B H 0.3554 0.7342 0.9879 0.090 Uiso 1 1 calc R U . . .
H43C H 0.4260 0.6961 1.0512 0.090 Uiso 1 1 calc R U . . .
C44 C 0.50420(19) 0.4967(3) 0.8539(2) 0.0776(12) Uani 1 1 d . . . . .
H44A H 0.4815 0.4434 0.8315 0.116 Uiso 1 1 calc R U . . .
H44B H 0.5515 0.4849 0.8931 0.116 Uiso 1 1 calc R U . . .
H44C H 0.5158 0.5323 0.8150 0.116 Uiso 1 1 calc R U . . .
C1S C 0.1945(3) -0.0990(6) 0.6115(4) 0.219(3) Uani 1 1 d D U . . .
H1SA H 0.2012 -0.1084 0.5613 0.328 Uiso 1 1 calc R U . . .
H1SB H 0.1634 -0.1447 0.6235 0.328 Uiso 1 1 calc R U . . .
H1SC H 0.1689 -0.0447 0.6125 0.328 Uiso 1 1 calc R U . . .
C2S C 0.2729(3) -0.0980(6) 0.6693(2) 0.209(4) Uani 1 1 d D U . . .
H2SA H 0.2986 -0.1525 0.6661 0.251 Uiso 1 1 calc R U . . .
H2SB H 0.3040 -0.0529 0.6551 0.251 Uiso 1 1 calc R U . . .
C3S C 0.2731(3) -0.0840(4) 0.7507(2) 0.214(4) Uani 1 1 d D U . . .
H3SA H 0.2437 -0.1318 0.7634 0.257 Uiso 1 1 calc R U . . .
H3SB H 0.2416 -0.0328 0.7505 0.257 Uiso 1 1 calc R U . . .
C4S C 0.3433(4) -0.0739(3) 0.8181(3) 0.338(6) Uani 1 1 d D U . . .
H4SA H 0.3343 -0.0195 0.8408 0.405 Uiso 1 1 calc R U . . .
H4SB H 0.3856 -0.0628 0.7952 0.405 Uiso 1 1 calc R U . . .
C5S C 0.3800(7) -0.1300(4) 0.8860(3) 0.666(9) Uani 1 1 d D U . . .
H5SA H 0.3438 -0.1483 0.9143 0.799 Uiso 1 1 calc R U . . .
H5SB H 0.4267 -0.1052 0.9202 0.799 Uiso 1 1 calc R U . . .
C6S C 0.3968(3) -0.1988(3) 0.8338(3) 0.184(3) Uani 1 1 d D U . . .
H6SA H 0.4223 -0.2468 0.8640 0.275 Uiso 1 1 calc R U . . .
H6SB H 0.3486 -0.2179 0.7993 0.275 Uiso 1 1 calc R U . . .
H6SC H 0.4300 -0.1756 0.8051 0.275 Uiso 1 1 calc R U . . .

loop_
_atom_site_aniso_label
_atom_site_aniso_U_11
_atom_site_aniso_U_22
_atom_site_aniso_U_33
_atom_site_aniso_U_23
_atom_site_aniso_U_13
_atom_site_aniso_U_12
Y1 0.03016(12) 0.02244(12) 0.03369(12) 0.00032(10) 0.00270(9) -0.00402(10)
N1 0.0228(10) 0.0267(10) 0.0272(10) 0.0009(8) 0.0012(8) -0.0005(8)
N2 0.0242(10) 0.0254(10) 0.0364(11) 0.0033(9) -0.0046(9) -0.0010(9)
N3 0.0375(13) 0.0350(12) 0.0481(13) 0.0007(11) -0.0003(11) 0.0036(10)
N4 0.0259(11) 0.0273(11) 0.0503(13) -0.0017(10) 0.0027(10) 0.0006(9)
N5 0.0264(10) 0.0292(11) 0.0379(11) -0.0030(9) 0.0047(9) -0.0013(9)
N6 0.0274(11) 0.0419(13) 0.0366(11) -0.0061(10) 0.0053(9) -0.0004(10)
C1 0.0280(12) 0.0231(11) 0.0264(12) 0.0026(10) 0.0019(10) 0.0002(10)
C2 0.0248(13) 0.0224(13) 0.0330(17) 0.0018(12) -0.0005(12) -0.0021(11)
C3 0.0332(17) 0.0243(16) 0.0410(18) 0.0052(14) 0.0005(14) -0.0055(14)
C4 0.046(2) 0.0334(18) 0.040(2) 0.0106(16) -0.0104(17) -0.0124(16)
C5 0.0388(19) 0.0312(18) 0.059(2) -0.0093(17) 0.0104(17) -0.0036(15)
C2' 0.0248(13) 0.0224(13) 0.0330(17) 0.0018(12) -0.0005(12) -0.0021(11)
C3' 0.0332(17) 0.0243(16) 0.0410(18) 0.0052(14) 0.0005(14) -0.0055(14)
C4' 0.046(2) 0.0334(18) 0.040(2) 0.0106(16) -0.0104(17) -0.0124(16)
C5' 0.0388(19) 0.0312(18) 0.059(2) -0.0093(17) 0.0104(17) -0.0036(15)
C6 0.0243(12) 0.0260(12) 0.0301(12) 0.0050(10) -0.0030(10) -0.0044(10)
C7 0.0247(12) 0.0382(14) 0.0326(13) 0.0027(11) 0.0007(10) -0.0022(11)
C8 0.0434(16) 0.0586(18) 0.0282(13) 0.0094(13) -0.0033(12) 0.0032(15)
C9 0.0380(16) 0.0578(19) 0.0462(17) 0.0112(15) -0.0060(14) 0.0134(14)
C10 0.0339(14) 0.0467(17) 0.0428(15) 0.0019(13) -0.0015(12) 0.0091(13)
C11 0.0275(12) 0.0329(13) 0.0355(13) 0.0033(11) 0.0018(11) -0.0004(11)
C12 0.0312(13) 0.0546(17) 0.0252(12) 0.0013(12) 0.0008(11) -0.0012(13)
C13 0.0405(15) 0.064(2) 0.0388(15) -0.0054(14) 0.0076(12) -0.0114(15)
C14 0.0463(16) 0.0483(17) 0.0403(15) 0.0022(14) 0.0078(13) 0.0007(14)
C15 0.0480(16) 0.0525(17) 0.0356(14) 0.0046(13) 0.0062(12) 0.0230(14)
C16 0.076(4) 0.075(3) 0.044(2) -0.0144(19) 0.001(3) 0.058(3)
C17 0.047(2) 0.141(6) 0.055(3) 0.028(3) 0.0282(19) 0.018(3)
C16' 0.076(4) 0.075(3) 0.044(2) -0.0144(19) 0.001(3) 0.058(3)
C17' 0.047(2) 0.141(6) 0.055(3) 0.028(3) 0.0282(19) 0.018(3)
C18 0.0287(13) 0.0188(11) 0.0427(14) 0.0035(11) -0.0042(11) -0.0004(10)
C19 0.0305(13) 0.0218(12) 0.0351(13) 0.0032(10) -0.0034(11) -0.0019(10)
C20 0.0310(13) 0.0284(13) 0.0428(15) 0.0039(12) -0.0041(12) -0.0014(11)
C21 0.0269(13) 0.0281(13) 0.0563(17) 0.0043(12) -0.0033(13) 0.0076(11)
C22 0.0409(15) 0.0311(14) 0.0528(17) 0.0015(13) 0.0065(13) 0.0097(12)
C23 0.0435(15) 0.0236(12) 0.0416(15) 0.0016(11) -0.0007(13) 0.0050(12)
C24 0.0289(13) 0.0349(14) 0.0371(14) -0.0004(12) -0.0031(11) 0.0002(11)
C25 0.0447(16) 0.0490(17) 0.0429(15) -0.0134(14) 0.0025(13) -0.0063(14)
C26 0.0595(19) 0.053(2) 0.091(2) 0.0182(18) 0.0401(16) 0.0027(16)
C27 0.0543(18) 0.0414(16) 0.0373(15) -0.0011(13) 0.0020(13) 0.0112(14)
C28 0.0430(16) 0.0413(16) 0.0533(17) -0.0081(14) 0.0031(14) 0.0006(13)
C29 0.117(5) 0.030(2) 0.049(2) 0.009(2) 0.006(3) 0.012(3)
C29' 0.117(5) 0.030(2) 0.049(2) 0.009(2) 0.006(3) 0.012(3)
C30 0.0635(18) 0.0342(15) 0.0600(18) -0.0021(13) 0.0284(14) -0.0150(14)
Si1 0.0523(5) 0.0295(5) 0.0440(5) 0.0020(4) 0.0115(4) -0.0109(4)
C31 0.088(3) 0.0349(18) 0.081(4) -0.008(2) 0.042(2) -0.0191(18)
C32 0.060(2) 0.062(3) 0.066(4) -0.015(3) 0.026(2) -0.021(2)
C33 0.084(5) 0.090(4) 0.050(3) 0.033(3) 0.015(3) -0.005(4)
Si1' 0.0523(5) 0.0295(5) 0.0440(5) 0.0020(4) 0.0115(4) -0.0109(4)
C31' 0.088(3) 0.0349(18) 0.081(4) -0.008(2) 0.042(2) -0.0191(18)
C32' 0.060(2) 0.062(3) 0.066(4) -0.015(3) 0.026(2) -0.021(2)
C33' 0.084(5) 0.090(4) 0.050(3) 0.033(3) 0.015(3) -0.005(4)
C34 0.0400(16) 0.0409(16) 0.0611(19) 0.0038(15) -0.0062(15) 0.0079(14)
C35 0.0334(15) 0.0325(15) 0.078(2) 0.0029(15) 0.0015(15) 0.0041(12)
C36 0.0279(13) 0.0314(14) 0.0684(19) -0.0069(14) 0.0080(13) -0.0002(12)
C37 0.0262(12) 0.0311(13) 0.0408(14) -0.0003(12) 0.0058(11) -0.0014(11)
C38 0.0324(14) 0.0386(15) 0.0449(15) -0.0119(13) 0.0004(12) -0.0021(12)
C39 0.0302(14) 0.0606(19) 0.0522(17) -0.0158(15) -0.0007(13) -0.0040(14)
C40 0.0291(14) 0.062(2) 0.0480(16) -0.0097(15) 0.0052(12) -0.0033(14)
C41 0.097(3) 0.071(2) 0.061(2) 0.003(2) -0.018(2) 0.030(2)
C42 0.058(2) 0.0443(18) 0.082(2) -0.0116(17) 0.0066(18) 0.0191(16)
C43 0.0406(17) 0.060(2) 0.070(2) -0.0300(17) -0.0013(15) 0.0013(15)
C44 0.0374(17) 0.124(3) 0.072(2) -0.039(2) 0.0170(16) -0.003(2)
C1S 0.208(5) 0.226(5) 0.229(5) 0.001(4) 0.071(3) -0.006(4)
C2S 0.212(7) 0.209(7) 0.211(6) -0.007(6) 0.065(5) -0.020(6)
C3S 0.169(5) 0.197(6) 0.279(7) 0.013(6) 0.064(5) -0.072(5)
C4S 0.323(9) 0.327(9) 0.354(9) 0.073(7) 0.076(7) -0.033(7)
C5S 0.654(12) 0.671(12) 0.677(12) 0.000(8) 0.190(8) -0.002(8)
C6S 0.178(4) 0.193(4) 0.179(4) -0.014(3) 0.047(3) -0.003(3)

loop_
_atom_type_symbol
_atom_type_description
_atom_type_scat_dispersion_real
_atom_type_scat_dispersion_imag
_atom_type_scat_source
C C 0.0033 0.0016 'International Tables Vol C Tables 4.2.6.8 and 6.1.1.4'
H H 0.0000 0.0000 'International Tables Vol C Tables 4.2.6.8 and 6.1.1.4'
N N 0.0061 0.0033 'International Tables Vol C Tables 4.2.6.8 and 6.1.1.4'
Si Si 0.0817 0.0704 'International Tables Vol C Tables 4.2.6.8 and 6.1.1.4'
Y Y -2.7962 3.5667 'International Tables Vol C Tables 4.2.6.8 and 6.1.1.4'

loop_
_geom_angle_atom_site_label_1
_geom_angle_atom_site_label_2
_geom_angle_atom_site_label_3
_geom_angle
N1 Y1 N2 56.22(7)
N1 Y1 C30 107.35(9)
N2 Y1 C30 104.56(9)
N1 Y1 N3 147.18(8)
N2 Y1 N3 97.44(7)
C30 Y1 N3 97.55(10)
N1 Y1 N6 105.53(7)
N2 Y1 N6 154.32(8)
C30 Y1 N6 98.06(10)
N3 Y1 N6 91.41(8)
N1 Y1 C37 109.95(8)
N2 Y1 C37 109.29(8)
C30 Y1 C37 139.31(9)
N3 Y1 C37 56.66(8)
N6 Y1 C37 56.67(8)
N1 Y1 C1 28.12(6)
N2 Y1 C1 28.10(7)
C30 Y1 C1 107.68(9)
N3 Y1 C1 123.55(8)
N6 Y1 C1 131.72(7)
C37 Y1 C1 112.85(8)
N1 Y1 N4 133.78(7)
N2 Y1 N4 106.11(7)
C30 Y1 N4 118.75(9)
N3 Y1 N4 27.30(7)
N6 Y1 N4 72.38(7)
C37 Y1 N4 29.41(7)
C1 Y1 N4 123.73(7)
N1 Y1 N5 111.41(6)
N2 Y1 N5 136.01(7)
C30 Y1 N5 119.02(9)
N3 Y1 N5 72.37(7)
N6 Y1 N5 27.26(7)
C37 Y1 N5 29.46(7)
C1 Y1 N5 128.36(6)
N4 Y1 N5 48.32(6)
C1 N1 C6 129.0(2)
C1 N1 Y1 96.61(14)
C6 N1 Y1 134.10(15)
C1 N2 C18 131.5(2)
C1 N2 Y1 96.49(14)
C18 N2 Y1 131.54(16)
C34 N3 N4 105.7(2)
C34 N3 Y1 156.1(2)
N4 N3 Y1 98.14(14)
C36 N4 N3 111.2(2)
C36 N4 C37 134.7(3)
N3 N4 C37 113.5(2)
C36 N4 Y1 165.38(18)
N3 N4 Y1 54.57(12)
C37 N4 Y1 59.04(13)
C38 N5 N6 110.4(2)
C38 N5 C37 136.0(2)
N6 N5 C37 113.2(2)
C38 N5 Y1 164.85(18)
N6 N5 Y1 54.46(11)
C37 N5 Y1 58.94(13)
C40 N6 N5 106.2(2)
C40 N6 Y1 155.5(2)
N5 N6 Y1 98.28(14)
N2 C1 N1 110.7(2)
N2 C1 C2 125.0(2)
N1 C1 C2 123.5(2)
N2 C1 C2' 124.4(3)
N1 C1 C2' 124.6(3)
N2 C1 Y1 55.41(12)
N1 C1 Y1 55.27(12)
C2 C1 Y1 170.59(19)
C2' C1 Y1 175.6(3)
C5 C2 C4 108.3(3)
C5 C2 C3 109.0(3)
C4 C2 C3 105.9(3)
C5 C2 C1 108.3(3)
C4 C2 C1 111.9(3)
C3 C2 C1 113.3(3)
C4' C2' C5' 109.7(7)
C4' C2' C3' 105.4(7)
C5' C2' C3' 107.1(7)
C4' C2' C1 104.4(6)
C5' C2' C1 114.9(6)
C3' C2' C1 114.8(6)
C11 C6 C7 119.8(2)
C11 C6 N1 120.1(2)
C7 C6 N1 119.7(2)
C8 C7 C6 118.9(3)
C8 C7 C12 119.1(2)
C6 C7 C12 121.9(2)
C9 C8 C7 121.2(3)
C10 C9 C8 119.3(3)
C9 C10 C11 122.0(3)
C10 C11 C6 118.7(2)
C10 C11 C15 118.7(3)
C6 C11 C15 122.5(2)
C7 C12 C14 109.2(2)
C7 C12 C13 113.8(3)
C14 C12 C13 110.3(2)
C17' C15 C11 120.3(5)
C11 C15 C17 106.2(3)
C17' C15 C16' 109.3(5)
C11 C15 C16' 103.5(5)
C11 C15 C16 115.6(3)
C17 C15 C16 106.5(3)
C23 C18 N2 119.2(2)
C23 C18 C19 119.8(2)
N2 C18 C19 120.4(2)
C20 C19 C18 118.4(3)
C20 C19 C24 119.2(2)
C18 C19 C24 122.4(2)
C21 C20 C19 121.8(3)
C20 C21 C22 119.0(3)
C21 C22 C23 121.8(3)
C22 C23 C18 119.0(3)
C22 C23 C27 119.4(3)
C18 C23 C27 121.5(2)
C19 C24 C26 110.8(2)
C19 C24 C25 112.2(2)
C26 C24 C25 109.1(2)
C29 C27 C28 116.2(3)
C29 C27 C23 114.6(3)
C28 C27 C23 111.5(2)
C28 C27 C29' 97.0(3)
C23 C27 C29' 108.1(4)
Si1 C30 Y1 129.68(17)
Si1' C30 Y1 137.80(16)
C30 Si1 C33 104.1(3)
C30 Si1 C31 112.9(3)
C33 Si1 C31 109.3(4)
C30 Si1 C32 116.6(3)
C33 Si1 C32 106.7(4)
C31 Si1 C32 106.9(4)
C30 Si1' C33' 119.2(3)
C30 Si1' C31' 111.4(3)
C33' Si1' C31' 107.4(3)
C30 Si1' C32' 107.0(3)
C33' Si1' C32' 105.6(4)
C31' Si1' C32' 105.3(3)
N3 C34 C35 110.2(3)
N3 C34 C41 120.5(3)
C35 C34 C41 129.2(3)
C34 C35 C36 106.7(3)
N4 C36 C35 106.2(3)
N4 C36 C42 123.3(3)
C35 C36 C42 130.4(3)
N4 C37 N5 112.7(2)
N4 C37 Y1 91.55(15)
N5 C37 Y1 91.60(16)
N5 C38 C39 106.6(2)
N5 C38 C43 123.2(3)
C39 C38 C43 130.1(3)
C38 C39 C40 107.2(3)
N6 C40 C39 109.5(3)
N6 C40 C44 121.7(3)
C39 C40 C44 128.8(3)
C3S C2S C1S 116.5(5)
C2S C3S C4S 126.8(5)
C3S C4S C5S 133.4(6)
C4S C5S C6S 90.6(3)

loop_
_geom_bond_atom_site_label_1
_geom_bond_atom_site_label_2
_geom_bond_distance
Y1 N1 2.343(2)
Y1 N2 2.347(2)
Y1 C30 2.379(3)
Y1 N3 2.444(2)
Y1 N6 2.444(2)
Y1 C37 2.547(3)
Y1 C1 2.832(2)
Y1 N4 2.970(2)
Y1 N5 2.973(2)
N1 C1 1.344(3)
N1 C6 1.432(3)
N2 C1 1.343(3)
N2 C18 1.419(3)
N3 C34 1.347(4)
N3 N4 1.376(3)
N4 C36 1.351(4)
N4 C37 1.459(3)
N5 C38 1.359(3)
N5 N6 1.376(3)
N5 C37 1.463(3)
N6 C40 1.333(4)
C1 C2 1.559(4)
C1 C2' 1.567(7)
C2 C5 1.524(5)
C2 C4 1.526(5)
C2 C3 1.532(5)
C2' C4' 1.526(8)
C2' C5' 1.533(9)
C2' C3' 1.535(8)
C6 C11 1.405(4)
C6 C7 1.409(4)
C7 C8 1.392(4)
C7 C12 1.516(4)
C8 C9 1.384(5)
C9 C10 1.367(4)
C10 C11 1.391(4)
C11 C15 1.513(4)
C12 C14 1.522(4)
C12 C13 1.528(4)
C15 C17' 1.499(8)
C15 C17 1.531(6)
C15 C16' 1.565(7)
C15 C16 1.565(5)
C18 C23 1.408(4)
C18 C19 1.419(4)
C19 C20 1.393(4)
C19 C24 1.520(4)
C20 C21 1.379(4)
C21 C22 1.382(4)
C22 C23 1.384(4)
C23 C27 1.526(4)
C24 C26 1.523(4)
C24 C25 1.541(4)
C27 C29 1.493(5)
C27 C28 1.512(4)
C27 C29' 1.548(7)
C30 Si1 1.814(4)
C30 Si1' 1.817(4)
Si1 C33 1.875(6)
Si1 C31 1.882(6)
Si1 C32 1.885(6)
Si1' C33' 1.879(5)
Si1' C31' 1.882(5)
Si1' C32' 1.892(6)
C34 C35 1.382(5)
C34 C41 1.494(5)
C35 C36 1.395(4)
C36 C42 1.473(5)
C38 C39 1.364(4)
C38 C43 1.495(4)
C39 C40 1.396(4)
C40 C44 1.490(5)
C1S C2S 1.530(4)
C2S C3S 1.523(4)
C3S C4S 1.532(4)
C4S C5S 1.536(4)
C5S C6S 1.540(5)
